data_7107171
loop_
_publ_author_name
'Amol M. Vibhute'
'Rajesh G. Gonnade'
'R. S. Swathi'
'Kana M. Sureshan'

_publ_section_title
;
 Strength from weakness: opportunistic CH - O hydrogen bonds
 differentially dictate the conformational fate in solid and solution
 states
;
_journal_name_full Chem.Commun.
_journal_page_first 717
_journal_paper_doi 10.1039/c1cc15051k
_journal_volume 48
_journal_year 2012
_chemical_formula_moiety 'C29 H28 O7'
_chemical_formula_sum 'C29 H28 O7'
_chemical_formula_weight 488.51
_chemical_name_systematic
;
?
;
_space_group_IT_number 14
_symmetry_cell_setting monoclinic
_symmetry_space_group_name_Hall '-P 2ybc'
_symmetry_space_group_name_H-M 'P 1 21/c 1'
_atom_sites_solution_hydrogens geom
_atom_sites_solution_primary direct
_atom_sites_solution_secondary difmap
_audit_creation_method SHELXL-97
_cell_angle_alpha 90.00
_cell_angle_beta 108.8720(10)
_cell_angle_gamma 90.00
_cell_formula_units_Z 4
_cell_length_a 18.7371(18)
_cell_length_b 7.1054(7)
_cell_length_c 18.9941(18)
_cell_measurement_reflns_used 5035
_cell_measurement_temperature 297(2)
_cell_measurement_theta_max 28.00
_cell_measurement_theta_min 2.21
_cell_volume 2392.8(4)
_computing_cell_refinement 'BRUKER SMART'
_computing_data_collection 'BRUKER SMART'
_computing_data_reduction 'BRUKER SAINT'
_computing_molecular_graphics ORTEP
_computing_structure_refinement 'SHELXL-97 (Sheldrick, 1997)'
_computing_structure_solution 'SHELXS-97 (Sheldrick, 1990)'
_diffrn_ambient_temperature 297(2)
_diffrn_measured_fraction_theta_full 0.997
_diffrn_measured_fraction_theta_max 0.997
_diffrn_measurement_device_type 'BRUKER SMART APEX CCD DIFFRACTOMETER'
_diffrn_measurement_method 'OMEGA-PHI SCAN'
_diffrn_radiation_monochromator graphite
_diffrn_radiation_source 'fine-focus sealed tube'
_diffrn_radiation_type MoK\a
_diffrn_radiation_wavelength 0.71073
_diffrn_reflns_av_R_equivalents 0.0180
_diffrn_reflns_av_sigmaI/netI 0.0225
_diffrn_reflns_limit_h_max 19
_diffrn_reflns_limit_h_min -22
_diffrn_reflns_limit_k_max 8
_diffrn_reflns_limit_k_min -7
_diffrn_reflns_limit_l_max 22
_diffrn_reflns_limit_l_min -22
_diffrn_reflns_number 11390
_diffrn_reflns_theta_full 25.00
_diffrn_reflns_theta_max 25.00
_diffrn_reflns_theta_min 2.18
_exptl_absorpt_coefficient_mu 0.097
_exptl_absorpt_correction_T_max 0.9633
_exptl_absorpt_correction_T_min 0.9496
_exptl_absorpt_correction_type multi-scan
_exptl_absorpt_process_details 'BRUKER SADABS'
_exptl_crystal_colour COLOURLESS
_exptl_crystal_density_diffrn 1.356
_exptl_crystal_density_method 'not measured'
_exptl_crystal_description BLOCK
_exptl_crystal_F_000 1032
_exptl_crystal_size_max 0.54
_exptl_crystal_size_mid 0.42
_exptl_crystal_size_min 0.39
_refine_diff_density_max 0.162
_refine_diff_density_min -0.218
_refine_diff_density_rms 0.043
_refine_ls_extinction_method none
_refine_ls_goodness_of_fit_ref 1.026
_refine_ls_hydrogen_treatment constr
_refine_ls_matrix_type full
_refine_ls_number_parameters 330
_refine_ls_number_reflns 4210
_refine_ls_number_restraints 0
_refine_ls_restrained_S_all 1.026
_refine_ls_R_factor_all 0.0468
_refine_ls_R_factor_gt 0.0396
_refine_ls_shift/su_max 0.000
_refine_ls_shift/su_mean 0.000
_refine_ls_structure_factor_coef Fsqd
_refine_ls_weighting_details 'calc w=1/[\s^2^(Fo^2^)+(0.0532P)^2^+0.5414P] where P=(Fo^2^+2Fc^2^)/3'
_refine_ls_weighting_scheme calc
_refine_ls_wR_factor_gt 0.0987
_refine_ls_wR_factor_ref 0.1032
_reflns_number_gt 3598
_reflns_number_total 4210
_reflns_threshold_expression >2sigma(I)
_cod_data_source_file c1cc15051k.txt
_cod_data_source_block 178bm
_cod_original_sg_symbol_H-M P21/c
_cod_database_code 7107171

loop_
_symmetry_equiv_pos_as_xyz
'x, y, z'
'-x, y+1/2, -z+1/2'
'-x, -y, -z'
'x, -y-1/2, z-1/2'

loop_
_atom_site_label
_atom_site_type_symbol
_atom_site_fract_x
_atom_site_fract_y
_atom_site_fract_z
_atom_site_U_iso_or_equiv
_atom_site_adp_type
_atom_site_occupancy
_atom_site_symmetry_multiplicity
_atom_site_calc_flag
_atom_site_refinement_flags
O1 O 0.13886(6) 0.26527(15) 0.45028(6) 0.0470(3) Uani 1 1 d .
O2 O 0.16600(6) 0.52487(14) 0.39425(5) 0.0408(3) Uani 1 1 d .
O3 O 0.23932(5) 0.12497(14) 0.38122(5) 0.0398(3) Uani 1 1 d .
O4 O 0.26278(6) -0.04198(15) 0.48684(6) 0.0448(3) Uani 1 1 d .
O5 O 0.08190(6) -0.10581(15) 0.24710(7) 0.0542(3) Uani 1 1 d .
H5 H 0.1001 -0.2086 0.2430 0.081 Uiso 1 1 calc R
O6 O 0.13048(7) 0.23367(15) 0.16305(5) 0.0484(3) Uani 1 1 d .
O7 O 0.13273(6) 0.52513(14) 0.21766(5) 0.0421(3) Uani 1 1 d .
C1 C 0.11859(8) 0.4140(2) 0.33560(8) 0.0360(3) Uani 1 1 d .
H1 H 0.0685 0.4715 0.3162 0.043 Uiso 1 1 calc R
C2 C 0.11359(8) 0.2230(2) 0.37323(8) 0.0372(3) Uani 1 1 d .
H2 H 0.0608 0.1826 0.3583 0.045 Uiso 1 1 calc R
C3 C 0.16120(8) 0.0662(2) 0.35591(8) 0.0378(3) Uani 1 1 d .
H3 H 0.1554 -0.0499 0.3813 0.045 Uiso 1 1 calc R
C4 C 0.14070(8) 0.0301(2) 0.27149(8) 0.0395(3) Uani 1 1 d .
H4 H 0.1854 -0.0147 0.2604 0.047 Uiso 1 1 calc R
C5 C 0.11358(8) 0.2123(2) 0.23030(8) 0.0370(3) Uani 1 1 d .
H5A H 0.0589 0.2221 0.2194 0.044 Uiso 1 1 calc R
C6 C 0.15077(8) 0.38344(19) 0.27392(7) 0.0343(3) Uani 1 1 d .
H6 H 0.2055 0.3655 0.2941 0.041 Uiso 1 1 calc R
C7 C 0.28449(8) 0.0633(2) 0.44869(8) 0.0356(3) Uani 1 1 d .
C8 C 0.36213(8) 0.1410(2) 0.46517(8) 0.0356(3) Uani 1 1 d .
C9 C 0.38586(9) 0.1995(2) 0.40624(9) 0.0411(4) Uani 1 1 d .
H9 H 0.3520 0.1964 0.3581 0.049 Uiso 1 1 calc R
C10 C 0.45832(9) 0.2617(2) 0.41787(9) 0.0446(4) Uani 1 1 d .
H10 H 0.4727 0.2988 0.3774 0.054 Uiso 1 1 calc R
C11 C 0.51041(8) 0.2700(2) 0.48907(9) 0.0425(4) Uani 1 1 d .
C12 C 0.58665(9) 0.3333(2) 0.50256(11) 0.0507(4) Uani 1 1 d .
H12 H 0.6015 0.3731 0.4628 0.061 Uiso 1 1 calc R
C13 C 0.63676(9) 0.3360(2) 0.57160(12) 0.0559(5) Uani 1 1 d .
H13 H 0.6854 0.3795 0.5786 0.067 Uiso 1 1 calc R
C14 C 0.61728(9) 0.2737(2) 0.63445(11) 0.0510(4) Uani 1 1 d .
C15 C 0.54187(9) 0.2139(2) 0.62337(9) 0.0447(4) Uani 1 1 d .
C16 C 0.48788(8) 0.2130(2) 0.55031(9) 0.0390(3) Uani 1 1 d .
C17 C 0.41303(8) 0.1478(2) 0.53887(8) 0.0376(3) Uani 1 1 d .
C18 C 0.39408(9) 0.0920(3) 0.60334(9) 0.0480(4) Uani 1 1 d .
H18 H 0.3449 0.0547 0.5976 0.058 Uiso 1 1 calc R
C19 C 0.44557(10) 0.0924(3) 0.67178(9) 0.0549(4) Uani 1 1 d .
H19 H 0.4309 0.0554 0.7120 0.066 Uiso 1 1 calc R
C20 C 0.52175(9) 0.1478(2) 0.68455(10) 0.0511(4) Uani 1 1 d .
C21 C 0.57729(11) 0.1350(3) 0.75460(11) 0.0672(5) Uani 1 1 d .
H21 H 0.5648 0.0882 0.7948 0.081 Uiso 1 1 calc R
C22 C 0.65007(12) 0.1909(3) 0.76436(13) 0.0752(6) Uani 1 1 d .
H22 H 0.6864 0.1811 0.8111 0.090 Uiso 1 1 calc R
C23 C 0.66970(10) 0.2613(3) 0.70570(12) 0.0663(6) Uani 1 1 d .
H23 H 0.7189 0.3014 0.7137 0.080 Uiso 1 1 calc R
C24 C 0.15282(9) 0.4640(2) 0.46055(8) 0.0427(4) Uani 1 1 d .
C25 C 0.22339(11) 0.4952(3) 0.52531(9) 0.0563(5) Uani 1 1 d .
H25A H 0.2639 0.4232 0.5182 0.084 Uiso 1 1 calc R
H25B H 0.2151 0.4558 0.5704 0.084 Uiso 1 1 calc R
H25C H 0.2363 0.6264 0.5287 0.084 Uiso 1 1 calc R
C26 C 0.08490(12) 0.5615(3) 0.46971(11) 0.0724(6) Uani 1 1 d .
H26A H 0.0940 0.6946 0.4744 0.109 Uiso 1 1 calc R
H26B H 0.0759 0.5150 0.5135 0.109 Uiso 1 1 calc R
H26C H 0.0416 0.5370 0.4270 0.109 Uiso 1 1 calc R
C27 C 0.13071(9) 0.4322(2) 0.14894(8) 0.0412(4) Uani 1 1 d .
C28 C 0.20009(11) 0.4778(3) 0.12995(11) 0.0684(6) Uani 1 1 d .
H28A H 0.2438 0.4390 0.1699 0.103 Uiso 1 1 calc R
H28B H 0.2023 0.6110 0.1225 0.103 Uiso 1 1 calc R
H28C H 0.1987 0.4128 0.0852 0.103 Uiso 1 1 calc R
C29 C 0.05913(11) 0.4880(3) 0.08977(10) 0.0648(5) Uani 1 1 d .
H29A H 0.0578 0.4328 0.0432 0.097 Uiso 1 1 calc R
H29B H 0.0570 0.6226 0.0851 0.097 Uiso 1 1 calc R
H29C H 0.0167 0.4445 0.1031 0.097 Uiso 1 1 calc R

loop_
_atom_site_aniso_label
_atom_site_aniso_U_11
_atom_site_aniso_U_22
_atom_site_aniso_U_33
_atom_site_aniso_U_23
_atom_site_aniso_U_13
_atom_site_aniso_U_12
O1 0.0627(7) 0.0431(6) 0.0391(6) 0.0027(5) 0.0220(5) -0.0054(5)
O2 0.0550(7) 0.0357(6) 0.0344(5) -0.0033(4) 0.0185(5) -0.0042(5)
O3 0.0326(5) 0.0405(6) 0.0435(6) 0.0054(5) 0.0084(4) -0.0024(4)
O4 0.0393(6) 0.0442(6) 0.0489(6) 0.0101(5) 0.0117(5) -0.0035(5)
O5 0.0491(7) 0.0328(6) 0.0701(8) -0.0081(6) 0.0048(6) -0.0048(5)
O6 0.0695(8) 0.0391(6) 0.0375(6) -0.0062(5) 0.0187(5) 0.0016(5)
O7 0.0627(7) 0.0320(6) 0.0330(5) 0.0011(4) 0.0172(5) 0.0021(5)
C1 0.0358(8) 0.0346(8) 0.0375(7) -0.0003(6) 0.0117(6) 0.0032(6)
C2 0.0322(7) 0.0405(8) 0.0399(8) 0.0023(7) 0.0133(6) -0.0039(6)
C3 0.0325(8) 0.0337(8) 0.0447(8) 0.0043(6) 0.0090(6) -0.0032(6)
C4 0.0361(8) 0.0315(8) 0.0487(9) -0.0047(7) 0.0105(7) 0.0000(6)
C5 0.0386(8) 0.0346(8) 0.0363(7) -0.0036(6) 0.0103(6) 0.0012(6)
C6 0.0386(8) 0.0293(7) 0.0350(7) 0.0009(6) 0.0118(6) 0.0017(6)
C7 0.0359(8) 0.0295(8) 0.0413(8) 0.0003(6) 0.0122(6) 0.0052(6)
C8 0.0324(7) 0.0288(7) 0.0459(8) -0.0004(6) 0.0130(6) 0.0035(6)
C9 0.0424(8) 0.0353(8) 0.0465(8) 0.0000(7) 0.0156(7) 0.0026(7)
C10 0.0471(9) 0.0362(8) 0.0586(10) 0.0009(7) 0.0283(8) -0.0003(7)
C11 0.0390(8) 0.0271(8) 0.0649(10) -0.0037(7) 0.0217(8) 0.0015(6)
C12 0.0426(9) 0.0341(9) 0.0824(13) -0.0059(8) 0.0296(9) -0.0030(7)
C13 0.0343(9) 0.0376(9) 0.0955(14) -0.0135(9) 0.0206(9) -0.0035(7)
C14 0.0362(8) 0.0324(8) 0.0782(12) -0.0121(8) 0.0099(8) 0.0013(7)
C15 0.0375(8) 0.0311(8) 0.0611(10) -0.0080(7) 0.0100(7) 0.0031(6)
C16 0.0342(8) 0.0264(7) 0.0557(9) -0.0039(7) 0.0137(7) 0.0028(6)
C17 0.0338(8) 0.0302(8) 0.0493(8) -0.0024(6) 0.0142(7) 0.0034(6)
C18 0.0382(9) 0.0570(10) 0.0485(9) -0.0010(8) 0.0134(7) -0.0040(7)
C19 0.0534(11) 0.0630(12) 0.0469(9) -0.0018(8) 0.0142(8) -0.0053(9)
C20 0.0475(10) 0.0457(10) 0.0536(10) -0.0075(8) 0.0072(8) 0.0010(8)
C21 0.0614(12) 0.0702(13) 0.0571(11) -0.0067(10) 0.0014(9) -0.0011(10)
C22 0.0557(12) 0.0736(14) 0.0743(14) -0.0088(11) -0.0097(10) -0.0013(10)
C23 0.0386(10) 0.0539(11) 0.0913(15) -0.0159(11) -0.0001(10) -0.0015(8)
C24 0.0561(10) 0.0395(9) 0.0385(8) 0.0011(7) 0.0235(7) 0.0017(7)
C25 0.0741(12) 0.0531(11) 0.0404(9) -0.0024(8) 0.0168(8) -0.0068(9)
C26 0.0828(14) 0.0810(15) 0.0678(12) 0.0020(11) 0.0444(11) 0.0247(12)
C27 0.0509(9) 0.0403(9) 0.0319(7) -0.0032(6) 0.0130(7) -0.0024(7)
C28 0.0724(13) 0.0803(14) 0.0629(12) -0.0198(11) 0.0364(10) -0.0205(11)
C29 0.0719(13) 0.0620(12) 0.0471(10) -0.0006(9) 0.0007(9) 0.0085(10)

loop_
_atom_type_symbol
_atom_type_description
_atom_type_scat_dispersion_real
_atom_type_scat_dispersion_imag
_atom_type_scat_source
C C 0.0033 0.0016 'International Tables Vol C Tables 4.2.6.8 and 6.1.1.4'
H H 0.0000 0.0000 'International Tables Vol C Tables 4.2.6.8 and 6.1.1.4'
O O 0.0106 0.0060 'International Tables Vol C Tables 4.2.6.8 and 6.1.1.4'

loop_
_geom_angle_atom_site_label_1
_geom_angle_atom_site_label_2
_geom_angle_atom_site_label_3
_geom_angle
C2 O1 C24 109.49(11)
C1 O2 C24 106.36(11)
C7 O3 C3 118.33(11)
C4 O5 H5 109.5
C5 O6 C27 106.74(11)
C6 O7 C27 106.46(10)
O2 C1 C6 112.76(12)
O2 C1 C2 103.89(11)
C6 C1 C2 109.48(12)
O2 C1 H1 110.2
C6 C1 H1 110.2
C2 C1 H1 110.2
O1 C2 C3 110.71(12)
O1 C2 C1 103.93(11)
C3 C2 C1 114.34(11)
O1 C2 H2 109.2
C3 C2 H2 109.2
C1 C2 H2 109.2
O3 C3 C2 108.45(12)
O3 C3 C4 106.15(11)
C2 C3 C4 112.22(12)
O3 C3 H3 110.0
C2 C3 H3 110.0
C4 C3 H3 110.0
O5 C4 C5 108.46(12)
O5 C4 C3 110.89(13)
C5 C4 C3 108.89(12)
O5 C4 H4 109.5
C5 C4 H4 109.5
C3 C4 H4 109.5
O6 C5 C6 102.11(11)
O6 C5 C4 114.92(12)
C6 C5 C4 112.80(12)
O6 C5 H5A 108.9
C6 C5 H5A 108.9
C4 C5 H5A 108.9
O7 C6 C1 115.21(12)
O7 C6 C5 101.65(11)
C1 C6 C5 108.37(12)
O7 C6 H6 110.4
C1 C6 H6 110.4
C5 C6 H6 110.4
O4 C7 O3 122.72(13)
O4 C7 C8 127.03(13)
O3 C7 C8 110.23(12)
C9 C8 C17 119.69(13)
C9 C8 C7 118.98(13)
C17 C8 C7 121.25(13)
C10 C9 C8 121.40(15)
C10 C9 H9 119.3
C8 C9 H9 119.3
C9 C10 C11 121.06(15)
C9 C10 H10 119.5
C11 C10 H10 119.5
C10 C11 C16 118.95(14)
C10 C11 C12 122.06(15)
C16 C11 C12 118.99(15)
C13 C12 C11 121.21(17)
C13 C12 H12 119.4
C11 C12 H12 119.4
C12 C13 C14 121.68(16)
C12 C13 H13 119.2
C14 C13 H13 119.2
C23 C14 C15 118.58(18)
C23 C14 C13 122.76(17)
C15 C14 C13 118.60(16)
C20 C15 C14 119.57(15)
C20 C15 C16 120.26(14)
C14 C15 C16 120.12(16)
C11 C16 C17 120.46(14)
C11 C16 C15 119.35(14)
C17 C16 C15 120.14(14)
C8 C17 C16 118.43(14)
C8 C17 C18 124.05(13)
C16 C17 C18 117.52(14)
C19 C18 C17 121.70(15)
C19 C18 H18 119.2
C17 C18 H18 119.2
C18 C19 C20 122.10(17)
C18 C19 H19 118.9
C20 C19 H19 118.9
C21 C20 C15 119.24(17)
C21 C20 C19 122.63(18)
C15 C20 C19 118.11(15)
C22 C21 C20 120.6(2)
C22 C21 H21 119.7
C20 C21 H21 119.7
C21 C22 C23 120.64(19)
C21 C22 H22 119.7
C23 C22 H22 119.7
C22 C23 C14 121.35(18)
C22 C23 H23 119.3
C14 C23 H23 119.3
O2 C24 O1 104.71(11)
O2 C24 C25 108.66(13)
O1 C24 C25 109.21(13)
O2 C24 C26 110.87(14)
O1 C24 C26 110.10(15)
C25 C24 C26 112.95(15)
C24 C25 H25A 109.5
C24 C25 H25B 109.5
H25A C25 H25B 109.5
C24 C25 H25C 109.5
H25A C25 H25C 109.5
H25B C25 H25C 109.5
C24 C26 H26A 109.5
C24 C26 H26B 109.5
H26A C26 H26B 109.5
C24 C26 H26C 109.5
H26A C26 H26C 109.5
H26B C26 H26C 109.5
O6 C27 O7 106.23(11)
O6 C27 C28 108.29(14)
O7 C27 C28 110.29(13)
O6 C27 C29 110.14(14)
O7 C27 C29 108.10(13)
C28 C27 C29 113.55(15)
C27 C28 H28A 109.5
C27 C28 H28B 109.5
H28A C28 H28B 109.5
C27 C28 H28C 109.5
H28A C28 H28C 109.5
H28B C28 H28C 109.5
C27 C29 H29A 109.5
C27 C29 H29B 109.5
H29A C29 H29B 109.5
C27 C29 H29C 109.5
H29A C29 H29C 109.5
H29B C29 H29C 109.5

loop_
_geom_bond_atom_site_label_1
_geom_bond_atom_site_label_2
_geom_bond_distance
O1 C2 1.4170(18)
O1 C24 1.4377(19)
O2 C1 1.4180(17)
O2 C24 1.4266(17)
O3 C7 1.3599(17)
O3 C3 1.4466(17)
O4 C7 1.2003(17)
O5 C4 1.4249(18)
O5 H5 0.8200
O6 C5 1.4201(17)
O6 C27 1.4363(19)
O7 C6 1.4269(17)
O7 C27 1.4524(17)
C1 C6 1.4967(19)
C1 C2 1.551(2)
C1 H1 0.9800
C2 C3 1.528(2)
C2 H2 0.9800
C3 C4 1.545(2)
C3 H3 0.9800
C4 C5 1.513(2)
C4 H4 0.9800
C5 C6 1.509(2)
C5 H5A 0.9800
C6 H6 0.9800
C7 C8 1.492(2)
C8 C9 1.395(2)
C8 C17 1.417(2)
C9 C10 1.376(2)
C9 H9 0.9300
C10 C11 1.390(2)
C10 H10 0.9300
C11 C16 1.419(2)
C11 C12 1.439(2)
C12 C13 1.343(3)
C12 H12 0.9300
C13 C14 1.427(3)
C13 H13 0.9300
C14 C23 1.394(3)
C14 C15 1.424(2)
C15 C20 1.413(2)
C15 C16 1.429(2)
C16 C17 1.425(2)
C17 C18 1.436(2)
C18 C19 1.345(2)
C18 H18 0.9300
C19 C20 1.424(2)
C19 H19 0.9300
C20 C21 1.402(2)
C21 C22 1.374(3)
C21 H21 0.9300
C22 C23 1.375(3)
C22 H22 0.9300
C23 H23 0.9300
C24 C25 1.503(2)
C24 C26 1.508(2)
C25 H25A 0.9600
C25 H25B 0.9600
C25 H25C 0.9600
C26 H26A 0.9600
C26 H26B 0.9600
C26 H26C 0.9600
C27 C28 1.493(2)
C27 C29 1.498(2)
C28 H28A 0.9600
C28 H28B 0.9600
C28 H28C 0.9600
C29 H29A 0.9600
C29 H29B 0.9600
C29 H29C 0.9600
